data_7129788
loop_
_publ_author_name
'Shephard, Angus'
'Daniels, Daisy'
'Deacon, Glen B.'
'Guo, Zhifang'
'Jaroschik, Florian'
'Junk, Peter Courtney'

_publ_section_title
;
 Selective carbon-phosphorus bond cleavage: expanding the toolbox for
 accessing bulky divalent lanthanoid sandwich complexes
;
_journal_name_full 'Chemical Communications'
_journal_paper_doi 10.1039/D2CC00698G
_journal_year 2022
_chemical_formula_moiety 'C74 H74 I2 O4 Yb2, 4(C6 H6)'
_chemical_formula_sum 'C98 H98 I2 O4 Yb2'
_chemical_formula_weight 1939.64
_space_group_crystal_system triclinic
_space_group_IT_number 2
_space_group_name_Hall '-P 1'
_space_group_name_H-M_alt 'P -1'
_atom_sites_solution_hydrogens geom
_atom_sites_solution_primary dual
_audit_creation_date 2021-06-04
_audit_creation_method
;
Olex2 1.3
(compiled 2020.07.31 svn.rc2a77460 for OlexSys, GUI svn.r6145)
;
_audit_update_record
;
2022-02-04 deposited with the CCDC.	2022-03-09 downloaded from the CCDC.
;
_cell_angle_alpha 88.2270(10)
_cell_angle_beta 80.3900(10)
_cell_angle_gamma 82.4170(10)
_cell_formula_units_Z 1
_cell_length_a 11.9588(2)
_cell_length_b 12.29030(10)
_cell_length_c 14.33660(10)
_cell_measurement_reflns_used 23432
_cell_measurement_temperature 123(2)
_cell_measurement_theta_max 77.0740
_cell_measurement_theta_min 3.6330
_cell_volume 2059.33(4)
_computing_cell_refinement 'CrysAlisPro 1.171.40.84a (Rigaku OD, 2020)'
_computing_data_collection 'CrysAlisPro 1.171.40.84a (Rigaku OD, 2020)'
_computing_data_reduction 'CrysAlisPro 1.171.40.84a (Rigaku OD, 2020)'
_computing_molecular_graphics 'Olex2 1.3 (Dolomanov et al., 2009)'
_computing_publication_material 'Olex2 1.3 (Dolomanov et al., 2009)'
_computing_structure_refinement 'SHELXL 2018/3 (Sheldrick, 2015)'
_computing_structure_solution 'SHELXT 2018/2 (Sheldrick, 2018)'
_diffrn_ambient_temperature 123(2)
_diffrn_measured_fraction_theta_full 0.999
_diffrn_measured_fraction_theta_max 0.999
_diffrn_measurement_device_type 'XtaLAB Synergy, Dualflex, HyPix'
_diffrn_measurement_method '\w scans'
_diffrn_radiation_monochromator mirror
_diffrn_radiation_type CuK\a
_diffrn_radiation_wavelength 1.54178
_diffrn_reflns_av_R_equivalents 0.0722
_diffrn_reflns_av_unetI/netI 0.0447
_diffrn_reflns_Laue_measured_fraction_full 0.999
_diffrn_reflns_Laue_measured_fraction_max 0.999
_diffrn_reflns_limit_h_max 14
_diffrn_reflns_limit_h_min -14
_diffrn_reflns_limit_k_max 14
_diffrn_reflns_limit_k_min -14
_diffrn_reflns_limit_l_max 17
_diffrn_reflns_limit_l_min -17
_diffrn_reflns_number 41407
_diffrn_reflns_point_group_measured_fraction_full 0.999
_diffrn_reflns_point_group_measured_fraction_max 0.999
_diffrn_reflns_theta_full 67.679
_diffrn_reflns_theta_max 70.032
_diffrn_reflns_theta_min 3.628
_diffrn_standards_number 0
_exptl_absorpt_coefficient_mu 10.367
_exptl_absorpt_correction_T_max 1.00000
_exptl_absorpt_correction_T_min 0.55392
_exptl_absorpt_correction_type multi-scan
_exptl_absorpt_process_details
;
CrysAlisPro 1.171.40.84a (Rigaku Oxford Diffraction, 2020)
Empirical absorption correction using spherical harmonics,
implemented in SCALE3 ABSPACK scaling algorithm.
;
_exptl_crystal_colour yellow
_exptl_crystal_colour_primary yellow
_exptl_crystal_density_diffrn 1.564
_exptl_crystal_description block
_exptl_crystal_F_000 964
_exptl_crystal_size_max 0.2
_exptl_crystal_size_mid 0.15
_exptl_crystal_size_min 0.1
_refine_diff_density_max 1.505
_refine_diff_density_min -1.332
_refine_diff_density_rms 0.122
_refine_ls_extinction_method none
_refine_ls_goodness_of_fit_ref 1.073
_refine_ls_hydrogen_treatment constr
_refine_ls_matrix_type full
_refine_ls_number_parameters 478
_refine_ls_number_reflns 7811
_refine_ls_number_restraints 15
_refine_ls_restrained_S_all 1.116
_refine_ls_R_factor_all 0.0360
_refine_ls_R_factor_gt 0.0340
_refine_ls_shift/su_max 0.005
_refine_ls_shift/su_mean 0.000
_refine_ls_structure_factor_coef Fsqd
_refine_ls_weighting_details 'w=1/[\s^2^(Fo^2^)+(0.0428P)^2^+2.9123P] where P=(Fo^2^+2Fc^2^)/3'
_refine_ls_weighting_scheme calc
_refine_ls_wR_factor_gt 0.0855
_refine_ls_wR_factor_ref 0.0868
_reflns_Friedel_coverage 0.000
_reflns_number_gt 7313
_reflns_number_total 7811
_reflns_threshold_expression 'I > 2\s(I)'
_cod_data_source_file d2cc00698g2.cif
_cod_data_source_block 1
_cod_database_code 7129788
_shelx_shelxl_version_number 2018/3
_shelx_space_group_comment
;
The symmetry employed for this shelxl refinement is uniquely defined
by the following loop, which should always be used as a source of
symmetry information in preference to the above space-group names.
They are only intended as comments.
;
_shelx_estimated_absorpt_t_max 0.424
_shelx_estimated_absorpt_t_min 0.231
_olex2_refinement_description
;
1. Fixed Uiso
 At 1.2 times of:
  All C(H) groups, All C(H,H) groups
2. Restrained distances
 C42-C43
 1 with sigma of 0.02
3. Rigid bond restraints
 C38, C43
 with sigma for 1-2 distances of 0.01 and sigma for 1-3 distances of 0.01
 C42, C41
 with sigma for 1-2 distances of 0.01 and sigma for 1-3 distances of 0.01
4. Uiso/Uaniso restraints and constraints
C41 \\sim C42: within 2A with sigma of 0.01 and sigma for terminal atoms of
0.01 within 2A
C43 \\sim C38: within 2A with sigma of 0.01 and sigma for terminal atoms of
0.01 within 2A
5.a Secondary CH2 refined with riding coordinates:
 C30(H30A,H30B), C33(H33A,H33B), C34(H34A,H34B), C31(H31A,H31B), C32(H32A,
 H32B), C37(H37A,H37B), C35(H35A,H35B), C36(H36A,H36B)
5.b Aromatic/amide H refined with riding coordinates:
 C1(H1), C25(H25), C17(H17), C23(H23), C15(H15), C29(H29), C13(H13), C20(H20),
 C8(H8), C14(H14), C11(H11), C16(H16), C21(H21), C19(H19), C26(H26), C22(H22),
 C7(H7), C9(H9), C28(H28), C27(H27), C10(H10), C38(H38), C46(H46), C47(H47),
 C48(H48), C45(H45), C42(H42), C41(H41), C49(H49), C39(H39), C43(H43), C44(H44),
  C40(H40)
;
_olex2_submission_special_instructions 'No special instructions were received'

loop_
_space_group_symop_operation_xyz
'x, y, z'
'-x, -y, -z'

loop_
_atom_site_label
_atom_site_type_symbol
_atom_site_fract_x
_atom_site_fract_y
_atom_site_fract_z
_atom_site_U_iso_or_equiv
_atom_site_adp_type
_atom_site_occupancy
_atom_site_site_symmetry_order
_atom_site_calc_flag
_atom_site_refinement_flags_posn
_atom_site_refinement_flags_adp
_atom_site_refinement_flags_occupancy
_atom_site_disorder_assembly
_atom_site_disorder_group
Yb1 Yb 0.54090(2) 0.59527(2) 0.85061(2) 0.01670(7) Uani 1 1 d . . . . .
I1 I 0.41975(2) 0.64424(2) 1.05833(2) 0.02365(8) Uani 1 1 d . . . . .
O2 O 0.74110(19) 0.5468(2) 0.79213(18) 0.0223(5) Uani 1 1 d . . . . .
O1 O 0.6235(2) 0.7648(2) 0.86545(19) 0.0249(5) Uani 1 1 d . . . . .
C4 C 0.3815(3) 0.5323(3) 0.7496(2) 0.0164(6) Uani 1 1 d . . . . .
C3 C 0.3405(3) 0.6438(3) 0.7731(2) 0.0180(6) Uani 1 1 d . . . . .
C5 C 0.4865(3) 0.5301(3) 0.6841(2) 0.0164(6) Uani 1 1 d . . . . .
C2 C 0.4206(3) 0.7110(3) 0.7235(2) 0.0180(6) Uani 1 1 d . . . . .
C1 C 0.5096(3) 0.6397(3) 0.6699(2) 0.0175(6) Uani 1 1 d . . . . .
H1 H 0.574735 0.662250 0.630517 0.021 Uiso 1 1 calc R U . . .
C25 C 0.5627(3) 0.3281(3) 0.6723(3) 0.0217(7) Uani 1 1 d . . . . .
H25 H 0.522126 0.315473 0.733705 0.026 Uiso 1 1 calc R U . . .
C12 C 0.2209(3) 0.6834(3) 0.8175(2) 0.0175(6) Uani 1 1 d . . . . .
C6 C 0.4109(3) 0.8313(3) 0.7252(3) 0.0208(7) Uani 1 1 d . . . . .
C17 C 0.1769(3) 0.6652(3) 0.9116(3) 0.0250(7) Uani 1 1 d . . . . .
H17 H 0.224805 0.626285 0.951389 0.030 Uiso 1 1 calc R U . . .
C23 C 0.2682(3) 0.3889(3) 0.7083(3) 0.0222(7) Uani 1 1 d . . . . .
H23 H 0.285923 0.409456 0.643610 0.027 Uiso 1 1 calc R U . . .
C15 C -0.0073(3) 0.7590(3) 0.8916(3) 0.0259(8) Uani 1 1 d . . . . .
H15 H -0.084301 0.785383 0.916970 0.031 Uiso 1 1 calc R U . . .
C29 C 0.6171(3) 0.4495(3) 0.5429(2) 0.0212(7) Uani 1 1 d . . . . .
H29 H 0.613950 0.520854 0.515243 0.025 Uiso 1 1 calc R U . . .
C18 C 0.3128(3) 0.4408(3) 0.7763(2) 0.0177(6) Uani 1 1 d . . . . .
C13 C 0.1477(3) 0.7396(3) 0.7604(3) 0.0224(7) Uani 1 1 d . . . . .
H13 H 0.175809 0.752756 0.695659 0.027 Uiso 1 1 calc R U . . .
C24 C 0.5557(3) 0.4345(3) 0.6341(2) 0.0176(6) Uani 1 1 d . . . . .
C20 C 0.2166(3) 0.3265(3) 0.8958(3) 0.0269(8) Uani 1 1 d . . . . .
H20 H 0.199750 0.304857 0.960294 0.032 Uiso 1 1 calc R U . . .
C8 C 0.3536(3) 1.0056(3) 0.8056(3) 0.0287(8) Uani 1 1 d . . . . .
H8 H 0.318652 1.045429 0.860952 0.034 Uiso 1 1 calc R U . . .
C14 C 0.0338(3) 0.7766(3) 0.7975(3) 0.0270(8) Uani 1 1 d . . . . .
H14 H -0.015206 0.813820 0.757787 0.032 Uiso 1 1 calc R U . . .
C11 C 0.4529(3) 0.8896(3) 0.6440(3) 0.0245(7) Uani 1 1 d . . . . .
H11 H 0.486062 0.850882 0.587675 0.029 Uiso 1 1 calc R U . . .
C16 C 0.0634(3) 0.7030(3) 0.9492(3) 0.0278(8) Uani 1 1 d . . . . .
H16 H 0.034934 0.690393 1.013989 0.033 Uiso 1 1 calc R U . . .
C21 C 0.1721(3) 0.2765(3) 0.8279(3) 0.0251(7) Uani 1 1 d . . . . .
H21 H 0.123793 0.221296 0.845613 0.030 Uiso 1 1 calc R U . . .
C19 C 0.2857(3) 0.4080(3) 0.8702(3) 0.0233(7) Uani 1 1 d . . . . .
H19 H 0.315292 0.442205 0.917686 0.028 Uiso 1 1 calc R U . . .
C26 C 0.6282(3) 0.2406(3) 0.6215(3) 0.0276(8) Uani 1 1 d . . . . .
H26 H 0.631999 0.168989 0.648551 0.033 Uiso 1 1 calc R U . . .
C30 C 0.5932(3) 0.8481(3) 0.9390(3) 0.0290(8) Uani 1 1 d . . . . .
H30A H 0.608100 0.816659 1.000772 0.035 Uiso 1 1 calc R U . . .
H30B H 0.511279 0.878007 0.944993 0.035 Uiso 1 1 calc R U . . .
C22 C 0.1981(3) 0.3072(3) 0.7339(3) 0.0263(8) Uani 1 1 d . . . . .
H22 H 0.168155 0.272583 0.686866 0.032 Uiso 1 1 calc R U . . .
C7 C 0.3607(3) 0.8919(3) 0.8061(3) 0.0230(7) Uani 1 1 d . . . . .
H7 H 0.331127 0.854634 0.861995 0.028 Uiso 1 1 calc R U . . .
C9 C 0.3972(3) 1.0618(3) 0.7247(3) 0.0345(9) Uani 1 1 d . . . . .
H9 H 0.392712 1.139520 0.724686 0.041 Uiso 1 1 calc R U . . .
C33 C 0.6938(3) 0.8084(3) 0.7841(3) 0.0275(8) Uani 1 1 d . . . . .
H33A H 0.665095 0.794702 0.725148 0.033 Uiso 1 1 calc R U . . .
H33B H 0.774081 0.773638 0.778747 0.033 Uiso 1 1 calc R U . . .
C28 C 0.6820(3) 0.3619(3) 0.4930(3) 0.0283(8) Uani 1 1 d . . . . .
H28 H 0.722846 0.373758 0.431600 0.034 Uiso 1 1 calc R U . . .
C34 C 0.8200(3) 0.5421(4) 0.8596(3) 0.0286(8) Uani 1 1 d . . . . .
H34A H 0.787930 0.507310 0.919593 0.034 Uiso 1 1 calc R U . . .
H34B H 0.834862 0.616824 0.873254 0.034 Uiso 1 1 calc R U . . .
C31 C 0.6677(4) 0.9368(3) 0.9077(3) 0.0341(9) Uani 1 1 d . . . . .
H31A H 0.741412 0.922067 0.931502 0.041 Uiso 1 1 calc R U . . .
H31B H 0.628826 1.009806 0.929836 0.041 Uiso 1 1 calc R U . . .
C32 C 0.6854(4) 0.9300(3) 0.8008(3) 0.0325(9) Uani 1 1 d . . . . .
H32A H 0.619883 0.970802 0.775209 0.039 Uiso 1 1 calc R U . . .
H32B H 0.756472 0.959324 0.771646 0.039 Uiso 1 1 calc R U . . .
C27 C 0.6880(3) 0.2569(3) 0.5318(3) 0.0309(8) Uani 1 1 d . . . . .
H27 H 0.732597 0.196974 0.497345 0.037 Uiso 1 1 calc R U . . .
C10 C 0.4466(3) 1.0038(3) 0.6449(3) 0.0319(9) Uani 1 1 d . . . . .
H10 H 0.476888 1.041703 0.589658 0.038 Uiso 1 1 calc R U . . .
C37 C 0.8007(3) 0.5000(4) 0.7038(3) 0.0293(8) Uani 1 1 d . . . . .
H37A H 0.781239 0.546755 0.649819 0.035 Uiso 1 1 calc R U . . .
H37B H 0.780532 0.425662 0.695896 0.035 Uiso 1 1 calc R U . . .
C35 C 0.9287(3) 0.4745(4) 0.8140(3) 0.0355(9) Uani 1 1 d . . . . .
H35A H 0.927942 0.395741 0.830317 0.043 Uiso 1 1 calc R U . . .
H35B H 0.996612 0.499768 0.833353 0.043 Uiso 1 1 calc R U . . .
C38 C 0.0120(4) 1.1055(4) 0.6970(4) 0.0428(10) Uani 1 1 d . U . . .
H38 H 0.059073 1.099635 0.636553 0.051 Uiso 1 1 calc R U . . .
C36 C 0.9269(3) 0.4950(5) 0.7098(3) 0.0424(11) Uani 1 1 d . . . . .
H36A H 0.973053 0.434411 0.671194 0.051 Uiso 1 1 calc R U . . .
H36B H 0.955975 0.565050 0.688693 0.051 Uiso 1 1 calc R U . . .
C46 C 0.2348(5) 0.2086(5) 0.4919(3) 0.0517(13) Uani 1 1 d . . . . .
H46 H 0.300470 0.230632 0.511398 0.062 Uiso 1 1 calc R U . . .
C47 C 0.2354(5) 0.1007(5) 0.4662(4) 0.0549(14) Uani 1 1 d . . . . .
H47 H 0.301121 0.048766 0.468565 0.066 Uiso 1 1 calc R U . . .
C48 C 0.1409(5) 0.0689(5) 0.4373(4) 0.0543(14) Uani 1 1 d . . . . .
H48 H 0.141886 -0.004947 0.419097 0.065 Uiso 1 1 calc R U . . .
C45 C 0.1400(6) 0.2832(5) 0.4891(4) 0.0568(14) Uani 1 1 d . . . . .
H45 H 0.139045 0.357167 0.506962 0.068 Uiso 1 1 calc R U . . .
C42 C -0.0293(7) 1.0599(5) 0.8627(5) 0.080(2) Uani 1 1 d D U . . .
H42 H -0.012200 1.021848 0.918285 0.096 Uiso 1 1 calc R U . . .
C41 C -0.1327(6) 1.1349(5) 0.8624(5) 0.0625(15) Uani 1 1 d . U . . .
H41 H -0.185008 1.147191 0.919856 0.075 Uiso 1 1 calc R U . . .
C49 C 0.0452(5) 0.1429(6) 0.4344(4) 0.0564(14) Uani 1 1 d . . . . .
H49 H -0.020280 0.120323 0.415019 0.068 Uiso 1 1 calc R U . . .
C39 C -0.0878(5) 1.1710(5) 0.7089(5) 0.0608(15) Uani 1 1 d . . . . .
H39 H -0.109472 1.209764 0.654996 0.073 Uiso 1 1 calc R U . . .
C43 C 0.0463(5) 1.0463(4) 0.7734(5) 0.0633(15) Uani 1 1 d D U . . .
H43 H 0.116553 0.998886 0.767185 0.076 Uiso 1 1 calc R U . . .
C44 C 0.0445(5) 0.2493(6) 0.4597(4) 0.0622(16) Uani 1 1 d . . . . .
H44 H -0.021599 0.300800 0.457254 0.075 Uiso 1 1 calc R U . . .
C40 C -0.1564(6) 1.1854(5) 0.7876(5) 0.0682(17) Uani 1 1 d . . . . .
H40 H -0.225450 1.234116 0.790302 0.082 Uiso 1 1 calc R U . . .

loop_
_atom_site_aniso_label
_atom_site_aniso_U_11
_atom_site_aniso_U_22
_atom_site_aniso_U_33
_atom_site_aniso_U_23
_atom_site_aniso_U_13
_atom_site_aniso_U_12
Yb1 0.01435(10) 0.01991(10) 0.01564(11) 0.00114(7) -0.00121(7) -0.00335(7)
I1 0.02437(12) 0.02580(13) 0.01926(13) 0.00295(9) -0.00058(9) -0.00219(9)
O2 0.0161(11) 0.0305(13) 0.0203(12) -0.0004(10) -0.0029(9) -0.0026(9)
O1 0.0245(12) 0.0237(12) 0.0262(14) -0.0026(10) 0.0006(10) -0.0076(10)
C4 0.0157(14) 0.0192(15) 0.0141(16) 0.0013(12) 0.0000(12) -0.0051(12)
C3 0.0168(15) 0.0198(15) 0.0175(16) 0.0012(13) -0.0024(12) -0.0037(12)
C5 0.0149(14) 0.0223(16) 0.0117(15) 0.0010(12) -0.0005(12) -0.0037(12)
C2 0.0168(14) 0.0187(15) 0.0176(16) 0.0038(13) -0.0007(12) -0.0029(12)
C1 0.0152(14) 0.0222(16) 0.0142(16) 0.0026(13) 0.0007(12) -0.0041(12)
C25 0.0193(15) 0.0233(16) 0.0219(18) 0.0004(14) -0.0013(13) -0.0038(13)
C12 0.0148(14) 0.0190(15) 0.0187(17) 0.0000(13) -0.0007(12) -0.0047(12)
C6 0.0145(14) 0.0221(16) 0.0262(19) 0.0011(14) -0.0033(13) -0.0045(12)
C17 0.0205(16) 0.0342(19) 0.0195(18) 0.0051(15) -0.0034(14) -0.0020(14)
C23 0.0229(16) 0.0235(17) 0.0201(18) -0.0003(14) -0.0021(13) -0.0042(13)
C15 0.0157(15) 0.0290(18) 0.030(2) -0.0013(15) 0.0027(14) -0.0019(13)
C29 0.0199(15) 0.0262(17) 0.0174(17) 0.0017(14) -0.0029(13) -0.0036(13)
C18 0.0140(14) 0.0158(15) 0.0223(17) 0.0002(13) -0.0007(12) -0.0006(12)
C13 0.0201(16) 0.0264(17) 0.0186(17) 0.0036(14) -0.0005(13) 0.0006(13)
C24 0.0162(14) 0.0216(16) 0.0154(16) -0.0011(13) -0.0045(12) -0.0022(12)
C20 0.0249(17) 0.0303(19) 0.0237(19) 0.0071(15) 0.0045(14) -0.0095(15)
C8 0.0223(17) 0.0221(17) 0.040(2) -0.0012(16) -0.0003(16) -0.0008(14)
C14 0.0186(16) 0.0322(19) 0.030(2) 0.0045(16) -0.0055(14) 0.0003(14)
C11 0.0270(17) 0.0216(17) 0.0245(19) 0.0064(14) -0.0034(15) -0.0039(14)
C16 0.0214(17) 0.037(2) 0.0215(19) 0.0033(15) 0.0040(14) -0.0021(15)
C21 0.0196(15) 0.0198(16) 0.034(2) -0.0007(14) 0.0030(14) -0.0047(13)
C19 0.0220(16) 0.0290(18) 0.0200(18) 0.0005(14) -0.0030(14) -0.0081(14)
C26 0.0276(18) 0.0238(17) 0.031(2) -0.0010(15) -0.0053(16) -0.0009(14)
C30 0.0298(18) 0.0285(19) 0.028(2) -0.0053(16) -0.0018(16) -0.0035(15)
C22 0.0231(17) 0.0245(17) 0.032(2) -0.0047(15) -0.0044(15) -0.0067(14)
C7 0.0182(15) 0.0225(17) 0.0277(19) 0.0016(14) -0.0023(14) -0.0028(13)
C9 0.0281(19) 0.0200(17) 0.055(3) 0.0022(18) -0.0082(18) -0.0018(15)
C33 0.0263(17) 0.0285(19) 0.028(2) -0.0040(15) 0.0021(15) -0.0110(15)
C28 0.0261(17) 0.036(2) 0.0201(19) -0.0009(16) 0.0001(14) -0.0002(15)
C34 0.0234(17) 0.042(2) 0.0218(19) 0.0009(16) -0.0047(15) -0.0091(16)
C31 0.035(2) 0.0271(19) 0.041(2) -0.0080(17) -0.0022(18) -0.0089(16)
C32 0.034(2) 0.0272(19) 0.037(2) 0.0030(17) -0.0036(17) -0.0082(16)
C27 0.0267(18) 0.0299(19) 0.033(2) -0.0083(16) -0.0002(16) 0.0035(15)
C10 0.0293(19) 0.0252(19) 0.042(2) 0.0127(17) -0.0079(17) -0.0054(15)
C37 0.0227(17) 0.041(2) 0.0227(19) -0.0050(16) -0.0013(14) -0.0006(15)
C35 0.0282(19) 0.040(2) 0.039(2) -0.0014(19) -0.0136(18) 0.0039(17)
C38 0.046(2) 0.039(2) 0.047(3) -0.005(2) -0.004(2) -0.021(2)
C36 0.0188(18) 0.070(3) 0.034(2) -0.006(2) 0.0024(16) 0.0030(19)
C46 0.047(3) 0.079(4) 0.030(2) -0.002(2) 0.006(2) -0.029(3)
C47 0.044(3) 0.079(4) 0.040(3) -0.013(3) 0.009(2) -0.017(3)
C48 0.063(3) 0.072(4) 0.031(3) -0.004(2) 0.003(2) -0.031(3)
C45 0.081(4) 0.061(3) 0.029(3) 0.011(2) 0.000(2) -0.026(3)
C42 0.141(5) 0.060(3) 0.068(4) 0.036(3) -0.062(4) -0.072(3)
C41 0.082(4) 0.056(3) 0.055(3) -0.012(3) 0.002(3) -0.043(3)
C49 0.064(3) 0.081(4) 0.032(3) 0.018(3) -0.016(2) -0.032(3)
C39 0.049(3) 0.047(3) 0.087(5) -0.014(3) -0.010(3) -0.011(2)
C43 0.061(3) 0.036(2) 0.104(5) -0.008(3) -0.034(3) -0.018(2)
C44 0.062(3) 0.084(4) 0.039(3) 0.029(3) -0.008(3) -0.009(3)
C40 0.078(4) 0.053(3) 0.074(5) -0.012(3) 0.003(4) -0.025(3)

loop_
_atom_type_symbol
_atom_type_description
_atom_type_scat_dispersion_real
_atom_type_scat_dispersion_imag
_atom_type_scat_source
C C 0.0181 0.0091 'International Tables Vol C Tables 4.2.6.8 and 6.1.1.4'
H H 0.0000 0.0000 'International Tables Vol C Tables 4.2.6.8 and 6.1.1.4'
I I -0.3257 6.8362 'International Tables Vol C Tables 4.2.6.8 and 6.1.1.4'
O O 0.0492 0.0322 'International Tables Vol C Tables 4.2.6.8 and 6.1.1.4'
Yb Yb -7.2108 4.4329 'International Tables Vol C Tables 4.2.6.8 and 6.1.1.4'

loop_
_geom_angle_atom_site_label_1
_geom_angle_atom_site_label_2
_geom_angle_atom_site_label_3
_geom_angle
_geom_angle_site_symmetry_1
_geom_angle_site_symmetry_3
_geom_angle_publ_flag
I1 Yb1 I1 80.156(7) . 2_667 ?
O2 Yb1 I1 128.71(6) . . ?
O2 Yb1 I1 80.03(6) . 2_667 ?
O2 Yb1 O1 76.12(8) . . ?
O2 Yb1 C4 119.13(9) . . ?
O2 Yb1 C3 136.74(9) . . ?
O2 Yb1 C5 90.69(9) . . ?
O2 Yb1 C2 114.38(9) . . ?
O2 Yb1 C1 88.21(9) . . ?
O1 Yb1 I1 133.15(6) . 2_667 ?
O1 Yb1 I1 84.21(6) . . ?
O1 Yb1 C4 135.25(9) . . ?
O1 Yb1 C3 109.42(9) . . ?
O1 Yb1 C5 123.15(9) . . ?
O1 Yb1 C2 85.88(9) . . ?
O1 Yb1 C1 93.61(9) . . ?
C4 Yb1 I1 91.60(7) . 2_667 ?
C4 Yb1 I1 108.24(7) . . ?
C4 Yb1 C3 29.63(10) . . ?
C3 Yb1 I1 94.40(7) . . ?
C3 Yb1 I1 115.59(7) . 2_667 ?
C5 Yb1 I1 96.59(7) . 2_667 ?
C5 Yb1 I1 138.34(6) . . ?
C5 Yb1 C4 30.10(9) . . ?
C5 Yb1 C3 49.37(10) . . ?
C5 Yb1 C2 49.73(10) . . ?
C2 Yb1 I1 140.94(7) . 2_667 ?
C2 Yb1 I1 110.75(7) . . ?
C2 Yb1 C4 49.39(9) . . ?
C2 Yb1 C3 29.89(10) . . ?
C1 Yb1 I1 125.45(7) . 2_667 ?
C1 Yb1 I1 140.55(7) . . ?
C1 Yb1 C4 49.36(9) . . ?
C1 Yb1 C3 49.25(9) . . ?
C1 Yb1 C5 30.02(10) . . ?
C1 Yb1 C2 30.09(10) . . ?
Yb1 I1 Yb1 99.843(7) . 2_667 ?
C34 O2 Yb1 117.8(2) . . ?
C37 O2 Yb1 131.7(2) . . ?
C37 O2 C34 109.4(3) . . ?
C30 O1 Yb1 129.4(2) . . ?
C33 O1 Yb1 119.7(2) . . ?
C33 O1 C30 109.3(3) . . ?
C3 C4 Yb1 75.86(18) . . ?
C3 C4 C5 108.1(3) . . ?
C3 C4 C18 123.3(3) . . ?
C5 C4 Yb1 73.77(18) . . ?
C5 C4 C18 127.7(3) . . ?
C18 C4 Yb1 125.1(2) . . ?
C4 C3 Yb1 74.52(18) . . ?
C4 C3 C2 108.0(3) . . ?
C4 C3 C12 124.2(3) . . ?
C2 C3 Yb1 73.54(18) . . ?
C2 C3 C12 125.5(3) . . ?
C12 C3 Yb1 131.4(2) . . ?
C4 C5 Yb1 76.14(18) . . ?
C4 C5 C24 128.0(3) . . ?
C1 C5 Yb1 73.51(19) . . ?
C1 C5 C4 107.2(3) . . ?
C1 C5 C24 124.7(3) . . ?
C24 C5 Yb1 119.3(2) . . ?
C3 C2 Yb1 76.57(19) . . ?
C3 C2 C6 126.6(3) . . ?
C1 C2 Yb1 73.14(19) . . ?
C1 C2 C3 107.2(3) . . ?
C1 C2 C6 126.2(3) . . ?
C6 C2 Yb1 117.5(2) . . ?
Yb1 C1 H1 113.6 . . ?
C5 C1 Yb1 76.47(19) . . ?
C5 C1 C2 109.5(3) . . ?
C5 C1 H1 125.2 . . ?
C2 C1 Yb1 76.76(19) . . ?
C2 C1 H1 125.2 . . ?
C24 C25 H25 119.6 . . ?
C26 C25 H25 119.6 . . ?
C26 C25 C24 120.8(3) . . ?
C17 C12 C3 123.8(3) . . ?
C17 C12 C13 118.0(3) . . ?
C13 C12 C3 118.2(3) . . ?
C11 C6 C2 120.1(3) . . ?
C7 C6 C2 122.3(3) . . ?
C7 C6 C11 117.7(3) . . ?
C12 C17 H17 119.3 . . ?
C12 C17 C16 121.3(3) . . ?
C16 C17 H17 119.3 . . ?
C18 C23 H23 119.5 . . ?
C18 C23 C22 120.9(3) . . ?
C22 C23 H23 119.5 . . ?
C14 C15 H15 119.9 . . ?
C14 C15 C16 120.1(3) . . ?
C16 C15 H15 119.9 . . ?
C24 C29 H29 119.5 . . ?
C28 C29 H29 119.5 . . ?
C28 C29 C24 121.0(3) . . ?
C23 C18 C4 120.8(3) . . ?
C19 C18 C4 121.2(3) . . ?
C19 C18 C23 117.9(3) . . ?
C12 C13 H13 119.6 . . ?
C14 C13 C12 120.8(3) . . ?
C14 C13 H13 119.6 . . ?
C25 C24 C5 123.2(3) . . ?
C25 C24 C29 117.7(3) . . ?
C29 C24 C5 119.1(3) . . ?
C21 C20 H20 119.9 . . ?
C21 C20 C19 120.2(3) . . ?
C19 C20 H20 119.9 . . ?
C7 C8 H8 119.7 . . ?
C7 C8 C9 120.5(4) . . ?
C9 C8 H8 119.7 . . ?
C15 C14 C13 120.0(3) . . ?
C15 C14 H14 120.0 . . ?
C13 C14 H14 120.0 . . ?
C6 C11 H11 119.6 . . ?
C10 C11 C6 120.8(4) . . ?
C10 C11 H11 119.6 . . ?
C17 C16 H16 120.2 . . ?
C15 C16 C17 119.7(4) . . ?
C15 C16 H16 120.2 . . ?
C20 C21 H21 120.1 . . ?
C20 C21 C22 119.7(3) . . ?
C22 C21 H21 120.1 . . ?
C18 C19 H19 119.3 . . ?
C20 C19 C18 121.3(3) . . ?
C20 C19 H19 119.3 . . ?
C25 C26 H26 119.6 . . ?
C27 C26 C25 120.7(4) . . ?
C27 C26 H26 119.6 . . ?
O1 C30 H30A 110.6 . . ?
O1 C30 H30B 110.6 . . ?
O1 C30 C31 105.6(3) . . ?
H30A C30 H30B 108.7 . . ?
C31 C30 H30A 110.6 . . ?
C31 C30 H30B 110.6 . . ?
C23 C22 H22 120.0 . . ?
C21 C22 C23 120.0(3) . . ?
C21 C22 H22 120.0 . . ?
C6 C7 H7 119.6 . . ?
C8 C7 C6 120.9(4) . . ?
C8 C7 H7 119.6 . . ?
C8 C9 H9 120.3 . . ?
C10 C9 C8 119.3(4) . . ?
C10 C9 H9 120.3 . . ?
O1 C33 H33A 110.6 . . ?
O1 C33 H33B 110.6 . . ?
O1 C33 C32 105.8(3) . . ?
H33A C33 H33B 108.7 . . ?
C32 C33 H33A 110.6 . . ?
C32 C33 H33B 110.6 . . ?
C29 C28 H28 119.7 . . ?
C29 C28 C27 120.6(4) . . ?
C27 C28 H28 119.7 . . ?
O2 C34 H34A 110.5 . . ?
O2 C34 H34B 110.5 . . ?
O2 C34 C35 106.2(3) . . ?
H34A C34 H34B 108.7 . . ?
C35 C34 H34A 110.5 . . ?
C35 C34 H34B 110.5 . . ?
C30 C31 H31A 111.2 . . ?
C30 C31 H31B 111.2 . . ?
C30 C31 C32 102.9(3) . . ?
H31A C31 H31B 109.1 . . ?
C32 C31 H31A 111.2 . . ?
C32 C31 H31B 111.2 . . ?
C33 C32 C31 102.8(3) . . ?
C33 C32 H32A 111.2 . . ?
C33 C32 H32B 111.2 . . ?
C31 C32 H32A 111.2 . . ?
C31 C32 H32B 111.2 . . ?
H32A C32 H32B 109.1 . . ?
C26 C27 C28 119.2(4) . . ?
C26 C27 H27 120.4 . . ?
C28 C27 H27 120.4 . . ?
C11 C10 H10 119.6 . . ?
C9 C10 C11 120.8(4) . . ?
C9 C10 H10 119.6 . . ?
O2 C37 H37A 110.7 . . ?
O2 C37 H37B 110.7 . . ?
O2 C37 C36 105.2(3) . . ?
H37A C37 H37B 108.8 . . ?
C36 C37 H37A 110.7 . . ?
C36 C37 H37B 110.7 . . ?
C34 C35 H35A 111.2 . . ?
C34 C35 H35B 111.2 . . ?
C34 C35 C36 102.6(3) . . ?
H35A C35 H35B 109.2 . . ?
C36 C35 H35A 111.2 . . ?
C36 C35 H35B 111.2 . . ?
C39 C38 H38 120.3 . . ?
C39 C38 C43 119.5(6) . . ?
C43 C38 H38 120.3 . . ?
C37 C36 H36A 111.3 . . ?
C37 C36 H36B 111.3 . . ?
C35 C36 C37 102.5(3) . . ?
C35 C36 H36A 111.3 . . ?
C35 C36 H36B 111.3 . . ?
H36A C36 H36B 109.2 . . ?
C47 C46 H46 120.0 . . ?
C45 C46 H46 120.0 . . ?
C45 C46 C47 120.1(5) . . ?
C46 C47 H47 120.0 . . ?
C48 C47 C46 120.0(6) . . ?
C48 C47 H47 120.0 . . ?
C47 C48 H48 119.8 . . ?
C49 C48 C47 120.5(6) . . ?
C49 C48 H48 119.8 . . ?
C46 C45 H45 120.4 . . ?
C46 C45 C44 119.1(6) . . ?
C44 C45 H45 120.4 . . ?
C41 C42 H42 122.1 . . ?
C43 C42 H42 122.1 . . ?
C43 C42 C41 115.8(5) . . ?
C42 C41 H41 118.9 . . ?
C40 C41 C42 122.2(6) . . ?
C40 C41 H41 118.9 . . ?
C48 C49 H49 120.2 . . ?
C44 C49 C48 119.6(5) . . ?
C44 C49 H49 120.2 . . ?
C38 C39 H39 117.6 . . ?
C40 C39 C38 124.9(7) . . ?
C40 C39 H39 117.6 . . ?
C38 C43 C42 117.0(6) . . ?
C38 C43 H43 121.5 . . ?
C42 C43 H43 121.5 . . ?
C45 C44 H44 119.7 . . ?
C49 C44 C45 120.7(6) . . ?
C49 C44 H44 119.7 . . ?
C41 C40 C39 120.6(8) . . ?
C41 C40 H40 119.7 . . ?
C39 C40 H40 119.7 . . ?

loop_
_geom_bond_atom_site_label_1
_geom_bond_atom_site_label_2
_geom_bond_distance
_geom_bond_site_symmetry_2
_geom_bond_publ_flag
Yb1 I1 3.1925(3) 2_667 ?
Yb1 I1 3.1258(3) . ?
Yb1 O2 2.403(2) . ?
Yb1 O1 2.450(2) . ?
Yb1 C4 2.776(3) . ?
Yb1 C3 2.793(3) . ?
Yb1 C5 2.746(3) . ?
Yb1 C2 2.754(3) . ?
Yb1 C1 2.708(3) . ?
O2 C34 1.455(4) . ?
O2 C37 1.441(5) . ?
O1 C30 1.460(5) . ?
O1 C33 1.452(5) . ?
C4 C3 1.424(5) . ?
C4 C5 1.434(4) . ?
C4 C18 1.483(4) . ?
C3 C2 1.431(5) . ?
C3 C12 1.490(4) . ?
C5 C1 1.413(5) . ?
C5 C24 1.475(5) . ?
C2 C1 1.419(5) . ?
C2 C6 1.469(5) . ?
C1 H1 0.9500 . ?
C25 H25 0.9500 . ?
C25 C24 1.400(5) . ?
C25 C26 1.392(5) . ?
C12 C17 1.387(5) . ?
C12 C13 1.399(5) . ?
C6 C11 1.403(5) . ?
C6 C7 1.401(5) . ?
C17 H17 0.9500 . ?
C17 C16 1.397(5) . ?
C23 H23 0.9500 . ?
C23 C18 1.394(5) . ?
C23 C22 1.394(5) . ?
C15 H15 0.9500 . ?
C15 C14 1.377(6) . ?
C15 C16 1.384(6) . ?
C29 H29 0.9500 . ?
C29 C24 1.408(5) . ?
C29 C28 1.384(5) . ?
C18 C19 1.392(5) . ?
C13 H13 0.9500 . ?
C13 C14 1.398(5) . ?
C20 H20 0.9500 . ?
C20 C21 1.380(6) . ?
C20 C19 1.385(5) . ?
C8 H8 0.9500 . ?
C8 C7 1.390(5) . ?
C8 C9 1.392(6) . ?
C14 H14 0.9500 . ?
C11 H11 0.9500 . ?
C11 C10 1.395(5) . ?
C16 H16 0.9500 . ?
C21 H21 0.9500 . ?
C21 C22 1.383(6) . ?
C19 H19 0.9500 . ?
C26 H26 0.9500 . ?
C26 C27 1.385(6) . ?
C30 H30A 0.9900 . ?
C30 H30B 0.9900 . ?
C30 C31 1.509(5) . ?
C22 H22 0.9500 . ?
C7 H7 0.9500 . ?
C9 H9 0.9500 . ?
C9 C10 1.370(7) . ?
C33 H33A 0.9900 . ?
C33 H33B 0.9900 . ?
C33 C32 1.509(5) . ?
C28 H28 0.9500 . ?
C28 C27 1.387(6) . ?
C34 H34A 0.9900 . ?
C34 H34B 0.9900 . ?
C34 C35 1.506(6) . ?
C31 H31A 0.9900 . ?
C31 H31B 0.9900 . ?
C31 C32 1.515(6) . ?
C32 H32A 0.9900 . ?
C32 H32B 0.9900 . ?
C27 H27 0.9500 . ?
C10 H10 0.9500 . ?
C37 H37A 0.9900 . ?
C37 H37B 0.9900 . ?
C37 C36 1.520(5) . ?
C35 H35A 0.9900 . ?
C35 H35B 0.9900 . ?
C35 C36 1.511(6) . ?
C38 H38 0.9500 . ?
C38 C39 1.337(8) . ?
C38 C43 1.386(9) . ?
C36 H36A 0.9900 . ?
C36 H36B 0.9900 . ?
C46 H46 0.9500 . ?
C46 C47 1.386(9) . ?
C46 C45 1.366(9) . ?
C47 H47 0.9500 . ?
C47 C48 1.372(8) . ?
C48 H48 0.9500 . ?
C48 C49 1.370(9) . ?
C45 H45 0.9500 . ?
C45 C44 1.398(9) . ?
C42 H42 0.9500 . ?
C42 C41 1.442(11) . ?
C42 C43 1.439(10) . ?
C41 H41 0.9500 . ?
C41 C40 1.276(10) . ?
C49 H49 0.9500 . ?
C49 C44 1.367(10) . ?
C39 H39 0.9500 . ?
C39 C40 1.282(9) . ?
C43 H43 0.9500 . ?
C44 H44 0.9500 . ?
C40 H40 0.9500 . ?

loop_
_geom_torsion_atom_site_label_1
_geom_torsion_atom_site_label_2
_geom_torsion_atom_site_label_3
_geom_torsion_atom_site_label_4
_geom_torsion
_geom_torsion_site_symmetry_1
_geom_torsion_site_symmetry_2
_geom_torsion_site_symmetry_3
_geom_torsion_site_symmetry_4
_geom_torsion_publ_flag
Yb1 O2 C34 C35 161.0(2) . . . . ?
Yb1 O2 C37 C36 177.3(3) . . . . ?
Yb1 O1 C30 C31 -176.6(2) . . . . ?
Yb1 O1 C33 C32 154.8(2) . . . . ?
Yb1 C4 C3 C2 66.5(2) . . . . ?
Yb1 C4 C3 C12 -129.9(3) . . . . ?
Yb1 C4 C5 C1 -67.5(2) . . . . ?
Yb1 C4 C5 C24 116.5(3) . . . . ?
Yb1 C4 C18 C23 -156.1(2) . . . . ?
Yb1 C4 C18 C19 27.3(4) . . . . ?
Yb1 C3 C2 C1 67.3(2) . . . . ?
Yb1 C3 C2 C6 -114.5(3) . . . . ?
Yb1 C3 C12 C17 -25.7(5) . . . . ?
Yb1 C3 C12 C13 156.0(3) . . . . ?
Yb1 C5 C1 C2 -70.4(2) . . . . ?
Yb1 C5 C24 C25 63.6(4) . . . . ?
Yb1 C5 C24 C29 -117.3(3) . . . . ?
Yb1 C2 C1 C5 70.2(2) . . . . ?
Yb1 C2 C6 C11 120.7(3) . . . . ?
Yb1 C2 C6 C7 -59.2(4) . . . . ?
O2 C34 C35 C36 28.5(4) . . . . ?
O2 C37 C36 C35 32.7(5) . . . . ?
O1 C30 C31 C32 29.9(4) . . . . ?
O1 C33 C32 C31 30.3(4) . . . . ?
C4 C3 C2 Yb1 -67.1(2) . . . . ?
C4 C3 C2 C1 0.2(4) . . . . ?
C4 C3 C2 C6 178.4(3) . . . . ?
C4 C3 C12 C17 74.0(5) . . . . ?
C4 C3 C12 C13 -104.3(4) . . . . ?
C4 C5 C1 Yb1 69.3(2) . . . . ?
C4 C5 C1 C2 -1.1(4) . . . . ?
C4 C5 C24 C25 -31.5(5) . . . . ?
C4 C5 C24 C29 147.6(3) . . . . ?
C4 C18 C19 C20 176.6(3) . . . . ?
C3 C4 C5 Yb1 68.7(2) . . . . ?
C3 C4 C5 C1 1.2(4) . . . . ?
C3 C4 C5 C24 -174.8(3) . . . . ?
C3 C4 C18 C23 107.9(4) . . . . ?
C3 C4 C18 C19 -68.7(5) . . . . ?
C3 C2 C1 Yb1 -69.7(2) . . . . ?
C3 C2 C1 C5 0.6(4) . . . . ?
C3 C2 C6 C11 -145.8(4) . . . . ?
C3 C2 C6 C7 34.3(5) . . . . ?
C3 C12 C17 C16 -179.2(3) . . . . ?
C3 C12 C13 C14 178.6(3) . . . . ?
C5 C4 C3 Yb1 -67.3(2) . . . . ?
C5 C4 C3 C2 -0.9(4) . . . . ?
C5 C4 C3 C12 162.8(3) . . . . ?
C5 C4 C18 C23 -59.7(5) . . . . ?
C5 C4 C18 C19 123.7(4) . . . . ?
C2 C3 C12 C17 -125.2(4) . . . . ?
C2 C3 C12 C13 56.5(5) . . . . ?
C2 C6 C11 C10 -178.6(3) . . . . ?
C2 C6 C7 C8 179.5(3) . . . . ?
C1 C5 C24 C25 153.1(3) . . . . ?
C1 C5 C24 C29 -27.7(5) . . . . ?
C1 C2 C6 C11 32.1(5) . . . . ?
C1 C2 C6 C7 -147.8(3) . . . . ?
C25 C26 C27 C28 0.1(6) . . . . ?
C12 C3 C2 Yb1 129.5(3) . . . . ?
C12 C3 C2 C1 -163.2(3) . . . . ?
C12 C3 C2 C6 15.0(6) . . . . ?
C12 C17 C16 C15 0.5(6) . . . . ?
C12 C13 C14 C15 0.8(6) . . . . ?
C6 C2 C1 Yb1 112.1(3) . . . . ?
C6 C2 C1 C5 -177.6(3) . . . . ?
C6 C11 C10 C9 -1.3(6) . . . . ?
C17 C12 C13 C14 0.2(5) . . . . ?
C23 C18 C19 C20 -0.1(5) . . . . ?
C29 C28 C27 C26 -0.1(6) . . . . ?
C18 C4 C3 Yb1 122.9(3) . . . . ?
C18 C4 C3 C2 -170.6(3) . . . . ?
C18 C4 C3 C12 -6.9(5) . . . . ?
C18 C4 C5 Yb1 -122.1(3) . . . . ?
C18 C4 C5 C1 170.3(3) . . . . ?
C18 C4 C5 C24 -5.7(6) . . . . ?
C18 C23 C22 C21 -0.1(5) . . . . ?
C13 C12 C17 C16 -0.9(5) . . . . ?
C24 C5 C1 Yb1 -114.5(3) . . . . ?
C24 C5 C1 C2 175.1(3) . . . . ?
C24 C25 C26 C27 -0.1(6) . . . . ?
C24 C29 C28 C27 0.0(6) . . . . ?
C20 C21 C22 C23 -0.5(5) . . . . ?
C8 C9 C10 C11 0.4(6) . . . . ?
C14 C15 C16 C17 0.5(6) . . . . ?
C11 C6 C7 C8 -0.4(5) . . . . ?
C16 C15 C14 C13 -1.2(6) . . . . ?
C21 C20 C19 C18 -0.6(6) . . . . ?
C19 C20 C21 C22 0.9(6) . . . . ?
C26 C25 C24 C5 179.2(3) . . . . ?
C26 C25 C24 C29 0.0(5) . . . . ?
C30 O1 C33 C32 -12.0(4) . . . . ?
C30 C31 C32 C33 -36.6(4) . . . . ?
C22 C23 C18 C4 -176.2(3) . . . . ?
C22 C23 C18 C19 0.5(5) . . . . ?
C7 C6 C11 C10 1.3(5) . . . . ?
C7 C8 C9 C10 0.5(6) . . . . ?
C9 C8 C7 C6 -0.5(6) . . . . ?
C33 O1 C30 C31 -11.5(4) . . . . ?
C28 C29 C24 C5 -179.2(3) . . . . ?
C28 C29 C24 C25 0.0(5) . . . . ?
C34 O2 C37 C36 -15.5(4) . . . . ?
C34 C35 C36 C37 -37.0(5) . . . . ?
C37 O2 C34 C35 -8.2(4) . . . . ?
C38 C39 C40 C41 -0.7(9) . . . . ?
C46 C47 C48 C49 -0.6(8) . . . . ?
C46 C45 C44 C49 0.4(8) . . . . ?
C47 C46 C45 C44 -0.3(8) . . . . ?
C47 C48 C49 C44 0.7(8) . . . . ?
C48 C49 C44 C45 -0.5(8) . . . . ?
C45 C46 C47 C48 0.5(8) . . . . ?
C42 C41 C40 C39 -0.1(9) . . . . ?
C41 C42 C43 C38 -0.4(7) . . . . ?
C39 C38 C43 C42 -0.3(7) . . . . ?
C43 C38 C39 C40 0.9(8) . . . . ?
C43 C42 C41 C40 0.6(8) . . . . ?
